data_4317880
loop_
_publ_author_name
'Robert C. Finn'
'Randy S. Rarig'
'Jon Zubieta'

_publ_section_title
;
 Organic-Inorganic Hybrid Materials: Hydrothermal Syntheses and Structural
 Characterization of Bimetallic Organophosphonate Oxides of the Type
 Mo/Cu/O/RPO32-/Organoimine
;
_journal_name_full 'Inorganic Chemistry'
_journal_page_first 2109
_journal_page_last 2123
_journal_paper_doi 10.1021/ic011124v
_journal_volume 41
_journal_year 2002
_chemical_formula_sum 'C11 H14 Cu Mo2 N2 O13 P2'
_chemical_formula_weight 699.60
_chemical_name_systematic
;
  ?
;
_space_group_IT_number 61
_symmetry_cell_setting orthorhombic
_symmetry_space_group_name_Hall '-P 2ac 2ab'
_symmetry_space_group_name_H-M 'P b c a'
_atom_sites_solution_hydrogens geom
_atom_sites_solution_primary direct
_atom_sites_solution_secondary difmap
_audit_creation_method SHELXL-97
_cell_angle_alpha 90.00
_cell_angle_beta 90.00
_cell_angle_gamma 90.00
_cell_formula_units_Z 8
_cell_length_a 7.8280(11)
_cell_length_b 19.877(3)
_cell_length_c 25.460(4)
_cell_measurement_temperature 293(2)
_cell_volume 3961.5(10)
_computing_structure_refinement 'SHELXL-97 (Sheldrick, 1997)'
_computing_structure_solution 'SHELXS-97 (Sheldrick, 1990)'
_diffrn_ambient_temperature 293(2)
_diffrn_measured_fraction_theta_full 0.985
_diffrn_measured_fraction_theta_max 0.985
_diffrn_radiation_monochromator graphite
_diffrn_radiation_source 'fine-focus sealed tube'
_diffrn_radiation_type MoK\a
_diffrn_radiation_wavelength 0.71073
_diffrn_reflns_av_R_equivalents 0.0647
_diffrn_reflns_av_sigmaI/netI 0.0553
_diffrn_reflns_limit_h_max 10
_diffrn_reflns_limit_h_min -7
_diffrn_reflns_limit_k_max 26
_diffrn_reflns_limit_k_min -22
_diffrn_reflns_limit_l_max 31
_diffrn_reflns_limit_l_min -33
_diffrn_reflns_number 24776
_diffrn_reflns_theta_full 28.30
_diffrn_reflns_theta_max 28.30
_diffrn_reflns_theta_min 1.60
_exptl_absorpt_coefficient_mu 2.544
_exptl_absorpt_correction_type SADABS
_exptl_crystal_colour Dark_blue
_exptl_crystal_density_diffrn 2.346
_exptl_crystal_density_method 'not measured'
_exptl_crystal_description Blocks
_exptl_crystal_F_000 2728
_exptl_crystal_size_max 0.15
_exptl_crystal_size_mid 0.14
_exptl_crystal_size_min 0.08
_refine_diff_density_max 1.156
_refine_diff_density_min -1.585
_refine_diff_density_rms 0.004
_refine_ls_extinction_coef 0.0078(4)
_refine_ls_extinction_expression Fc^*^=kFc[1+0.001xFc^2^\l^3^/sin(2\q)]^-1/4^
_refine_ls_extinction_method SHELXL
_refine_ls_goodness_of_fit_ref 0.975
_refine_ls_hydrogen_treatment mixed
_refine_ls_matrix_type full
_refine_ls_number_parameters 282
_refine_ls_number_reflns 4853
_refine_ls_number_restraints 0
_refine_ls_restrained_S_all 0.975
_refine_ls_R_factor_all 0.0947
_refine_ls_R_factor_gt 0.0686
_refine_ls_shift/su_max 0.001
_refine_ls_shift/su_mean 0.001
_refine_ls_structure_factor_coef Fsqd
_refine_ls_weighting_details 'calc w=1/[\s^2^(Fo^2^)+(0.0815P)^2^+0.0000P] where P=(Fo^2^+2Fc^2^)/3'
_refine_ls_weighting_scheme calc
_refine_ls_wR_factor_gt 0.1396
_refine_ls_wR_factor_ref 0.1640
_reflns_number_gt 2714
_reflns_number_total 4853
_reflns_threshold_expression >2sigma(I)
_cod_data_source_file ic011124v_2.cif
_cod_data_source_block try
_cod_depositor_comments
;
The following automatic conversions were performed:

'_symmetry_cell_setting' value 'Orthorhombic' changed to
'orthorhombic' according to the built-in table from CIF Core
dictionary named 'cif_core.dic' version 2.4.1 from 2010-06-29.

Automatic conversion script
Id: cif_fix_values 1646 2011-03-28 12:23:43Z adriana 
;
_cod_database_code 4317880

loop_
_symmetry_equiv_pos_as_xyz
'x, y, z'
'-x+1/2, -y, z+1/2'
'-x, y+1/2, -z+1/2'
'x+1/2, -y+1/2, -z'
'-x, -y, -z'
'x-1/2, y, -z-1/2'
'x, -y-1/2, z-1/2'
'-x-1/2, y-1/2, z'

loop_
_atom_site_label
_atom_site_type_symbol
_atom_site_fract_x
_atom_site_fract_y
_atom_site_fract_z
_atom_site_U_iso_or_equiv
_atom_site_adp_type
_atom_site_occupancy
_atom_site_symmetry_multiplicity
_atom_site_calc_flag
_atom_site_refinement_flags
_atom_site_disorder_assembly
_atom_site_disorder_group
Mo1 Mo 0.36462(11) 1.18853(5) 0.40952(3) 0.0113(2) Uani 1 1 d . . .
Mo2 Mo 0.28080(11) 1.02665(5) 0.41964(3) 0.0114(2) Uani 1 1 d . . .
Cu1 Cu 0.16819(15) 0.84117(7) 0.60776(5) 0.0125(3) Uani 1 1 d . . .
P1 P 0.3618(3) 0.90675(14) 0.51409(10) 0.0117(6) Uani 1 1 d . . .
P2 P 0.1866(3) 1.25831(14) 0.51672(10) 0.0116(6) Uani 1 1 d . . .
O1 O 0.1728(8) 0.7694(3) 0.5566(2) 0.0132(16) Uani 1 1 d . . .
O2 O 0.2176(8) 0.9105(3) 0.5544(2) 0.0126(15) Uani 1 1 d . . .
O3 O 0.3585(9) 0.9668(3) 0.4768(3) 0.0151(16) Uani 1 1 d . . .
O4 O 0.1110(9) 0.9814(4) 0.3987(3) 0.0199(17) Uani 1 1 d . . .
O5 O 0.4352(9) 1.0064(3) 0.3760(3) 0.0171(17) Uani 1 1 d . . .
O6 O 0.1112(9) 1.0648(3) 0.4883(3) 0.0152(16) Uani 1 1 d . . .
O7 O 0.4581(8) 1.0997(3) 0.4610(2) 0.0122(15) Uani 1 1 d . . .
O8 O 0.2183(8) 1.1149(4) 0.3939(3) 0.0138(16) Uani 1 1 d . . .
O9 O 0.5357(9) 1.1685(3) 0.3701(3) 0.0159(16) Uani 1 1 d . . .
O10 O 0.2654(9) 1.2505(4) 0.3771(3) 0.0174(17) Uani 1 1 d . . .
O11 O 0.5116(9) 1.2496(3) 0.4549(3) 0.0144(15) Uani 1 1 d . . .
O12 O 0.2152(9) 1.1971(3) 0.4810(2) 0.0131(15) Uani 1 1 d . . .
O100 O 0.9067(11) 0.8639(5) 0.3746(4) 0.046(3) Uani 1 1 d . . .
N1 N 0.1487(10) 0.9083(5) 0.6656(3) 0.0138(19) Uani 1 1 d . . .
N2 N 0.0976(10) 0.7774(4) 0.6642(3) 0.0114(18) Uani 1 1 d . . .
C1 C 0.1838(13) 0.9737(5) 0.6621(4) 0.016(2) Uani 1 1 d . . .
H1 H 0.2112 0.9919 0.6295 0.019 Uiso 1 1 calc R . .
C2 C 0.1806(13) 1.0154(6) 0.7058(4) 0.019(2) Uani 1 1 d . . .
H2 H 0.2056 1.0609 0.7024 0.023 Uiso 1 1 calc R . .
C3 C 0.1398(15) 0.9886(6) 0.7544(4) 0.023(3) Uani 1 1 d . . .
H3 H 0.1396 1.0155 0.7843 0.028 Uiso 1 1 calc R . .
C4 C 0.0984(14) 0.9192(6) 0.7576(4) 0.022(3) Uani 1 1 d . . .
H4 H 0.0681 0.9000 0.7896 0.026 Uiso 1 1 calc R . .
C5 C 0.1039(12) 0.8808(5) 0.7126(4) 0.013(3) Uani 1.00(4) 1 d . . .
C6 C 0.0708(13) 0.8073(6) 0.7116(4) 0.015(2) Uani 1 1 d . . .
C7 C 0.0164(14) 0.7703(6) 0.7551(4) 0.023(3) Uani 1 1 d . . .
H7 H -0.0046 0.7913 0.7871 0.028 Uiso 1 1 calc R . .
C8 C -0.0053(14) 0.7019(6) 0.7494(4) 0.022(3) Uani 1 1 d . . .
H8 H -0.0417 0.6760 0.7777 0.026 Uiso 1 1 calc R . .
C9 C 0.0270(14) 0.6725(5) 0.7021(4) 0.020(2) Uani 1 1 d . . .
H9 H 0.0149 0.6263 0.6979 0.024 Uiso 1 1 calc R . .
C10 C 0.0782(13) 0.7127(6) 0.6601(4) 0.017(2) Uani 1 1 d . . .
H10 H 0.0994 0.6923 0.6279 0.020 Uiso 1 1 calc R . .
C11 C 0.3348(13) 0.8328(5) 0.4759(4) 0.016(2) Uani 1 1 d . . .
H11A H 0.4323 0.8274 0.4528 0.019 Uiso 1 1 calc R . .
H11B H 0.2336 0.8375 0.4542 0.019 Uiso 1 1 calc R . .

loop_
_atom_site_aniso_label
_atom_site_aniso_U_11
_atom_site_aniso_U_22
_atom_site_aniso_U_33
_atom_site_aniso_U_23
_atom_site_aniso_U_13
_atom_site_aniso_U_12
Mo1 0.0067(4) 0.0166(5) 0.0105(4) -0.0006(4) -0.0007(3) 0.0009(4)
Mo2 0.0065(4) 0.0165(5) 0.0111(4) 0.0003(4) -0.0015(3) -0.0001(4)
Cu1 0.0078(6) 0.0185(7) 0.0114(6) -0.0003(5) 0.0014(5) 0.0007(5)
P1 0.0057(13) 0.0175(15) 0.0120(13) -0.0001(10) -0.0006(10) -0.0009(12)
P2 0.0061(13) 0.0176(15) 0.0111(13) 0.0004(11) 0.0014(9) -0.0007(11)
O1 0.016(4) 0.024(4) 0.009(3) 0.003(3) 0.000(3) 0.002(3)
O2 0.010(4) 0.016(4) 0.012(3) -0.001(3) 0.005(3) 0.004(3)
O3 0.011(4) 0.019(4) 0.015(4) 0.001(3) 0.003(3) 0.002(3)
O4 0.010(4) 0.029(5) 0.021(4) 0.002(3) -0.004(3) -0.004(3)
O5 0.021(4) 0.020(4) 0.010(4) 0.002(3) -0.002(3) 0.004(3)
O6 0.014(4) 0.019(4) 0.013(4) 0.000(3) 0.005(3) 0.001(3)
O7 0.015(3) 0.017(4) 0.014(4) 0.000(3) 0.002(3) 0.000(3)
O8 0.015(3) 0.024(4) 0.012(3) 0.005(3) -0.002(3) -0.006(3)
O9 0.011(4) 0.024(4) 0.012(4) -0.001(3) -0.002(3) -0.004(3)
O10 0.016(4) 0.018(4) 0.018(4) 0.002(3) 0.004(3) -0.004(3)
O11 0.013(4) 0.015(4) 0.015(4) -0.001(3) -0.004(3) -0.002(3)
O12 0.011(4) 0.015(4) 0.013(3) 0.004(3) 0.001(3) 0.001(3)
O100 0.031(6) 0.062(7) 0.044(6) 0.009(5) -0.006(4) 0.005(5)
N1 0.012(4) 0.028(5) 0.011(4) -0.003(4) -0.005(3) 0.004(4)
N2 0.012(4) 0.015(5) 0.017(4) -0.001(4) 0.003(3) 0.004(4)
C1 0.011(5) 0.019(6) 0.017(5) 0.006(5) 0.000(4) -0.001(5)
C2 0.014(6) 0.020(6) 0.024(6) 0.000(5) 0.001(4) 0.008(5)
C3 0.023(6) 0.032(7) 0.015(5) -0.008(5) 0.001(5) 0.005(6)
C4 0.017(6) 0.029(7) 0.019(6) -0.001(5) 0.007(4) 0.006(5)
C5 0.006(6) 0.012(6) 0.023(6) -0.003(4) 0.003(4) 0.008(4)
C6 0.005(5) 0.025(6) 0.015(5) 0.003(5) -0.007(4) -0.003(5)
C7 0.016(6) 0.037(7) 0.016(6) 0.001(5) -0.001(4) 0.002(6)
C8 0.018(6) 0.028(7) 0.019(6) 0.006(5) 0.000(5) -0.009(5)
C9 0.015(6) 0.020(6) 0.026(6) 0.006(5) 0.003(5) 0.006(5)
C10 0.005(5) 0.023(6) 0.022(6) 0.002(5) 0.001(4) 0.007(5)
C11 0.007(5) 0.017(6) 0.023(6) 0.003(4) -0.007(4) -0.002(4)

loop_
_atom_type_symbol
_atom_type_description
_atom_type_scat_dispersion_real
_atom_type_scat_dispersion_imag
_atom_type_scat_source
C C 0.0033 0.0016 'International Tables Vol C Tables 4.2.6.8 and 6.1.1.4'
H H 0.0000 0.0000 'International Tables Vol C Tables 4.2.6.8 and 6.1.1.4'
N N 0.0061 0.0033 'International Tables Vol C Tables 4.2.6.8 and 6.1.1.4'
O O 0.0106 0.0060 'International Tables Vol C Tables 4.2.6.8 and 6.1.1.4'
P P 0.1023 0.0942 'International Tables Vol C Tables 4.2.6.8 and 6.1.1.4'
Cu Cu 0.3201 1.2651 'International Tables Vol C Tables 4.2.6.8 and 6.1.1.4'
Mo Mo -1.6832 0.6857 'International Tables Vol C Tables 4.2.6.8 and 6.1.1.4'

loop_
_geom_angle_atom_site_label_1
_geom_angle_atom_site_label_2
_geom_angle_atom_site_label_3
_geom_angle
_geom_angle_site_symmetry_1
_geom_angle_site_symmetry_3
_geom_angle_publ_flag
O10 Mo1 O9 104.1(3) . . ?
O10 Mo1 O8 100.6(3) . . ?
O9 Mo1 O8 99.7(3) . . ?
O10 Mo1 O11 95.9(3) . . ?
O9 Mo1 O11 91.7(3) . . ?
O8 Mo1 O11 156.9(3) . . ?
O10 Mo1 O12 96.1(3) . . ?
O9 Mo1 O12 158.0(3) . . ?
O8 Mo1 O12 84.9(3) . . ?
O11 Mo1 O12 77.4(3) . . ?
O10 Mo1 O7 170.4(3) . . ?
O9 Mo1 O7 84.7(3) . . ?
O8 Mo1 O7 73.9(3) . . ?
O11 Mo1 O7 87.4(2) . . ?
O12 Mo1 O7 75.8(2) . . ?
O5 Mo2 O4 103.2(4) . . ?
O5 Mo2 O8 100.0(3) . . ?
O4 Mo2 O8 100.2(3) . . ?
O5 Mo2 O3 96.9(3) . . ?
O4 Mo2 O3 98.8(3) . . ?
O8 Mo2 O3 150.8(3) . . ?
O5 Mo2 O7 91.2(3) . . ?
O4 Mo2 O7 165.4(3) . . ?
O8 Mo2 O7 74.4(3) . . ?
O3 Mo2 O7 81.6(3) . . ?
O5 Mo2 O6 168.9(3) . . ?
O4 Mo2 O6 87.8(3) . . ?
O8 Mo2 O6 79.3(3) . . ?
O3 Mo2 O6 79.5(3) . . ?
O7 Mo2 O6 77.9(2) . . ?
O1 Cu1 O2 92.7(3) . . ?
O1 Cu1 N1 173.7(3) . . ?
O2 Cu1 N1 93.2(3) . . ?
O1 Cu1 N2 91.3(3) . . ?
O2 Cu1 N2 173.8(3) . . ?
N1 Cu1 N2 82.6(3) . . ?
O1 Cu1 O9 94.7(3) . 5_676 ?
O2 Cu1 O9 91.6(3) . 5_676 ?
N1 Cu1 O9 87.3(3) . 5_676 ?
N2 Cu1 O9 92.7(3) . 5_676 ?
O3 P1 O2 111.6(4) . . ?
O3 P1 O7 109.5(4) . 5_676 ?
O2 P1 O7 113.7(4) . 5_676 ?
O3 P1 C11 107.8(4) . . ?
O2 P1 C11 108.6(5) . . ?
O7 P1 C11 105.3(4) 5_676 . ?
O1 P2 O12 114.0(4) 8_665 . ?
O1 P2 O11 110.1(4) 8_665 4_476 ?
O12 P2 O11 108.8(4) . 4_476 ?
O1 P2 C11 109.4(5) 8_665 8_665 ?
O12 P2 C11 108.7(4) . 8_665 ?
O11 P2 C11 105.5(4) 4_476 8_665 ?
P2 O1 Cu1 125.0(4) 8_655 . ?
P1 O2 Cu1 125.0(4) . . ?
P1 O3 Mo2 159.2(5) . . ?
P1 O7 Mo2 133.9(4) 5_676 . ?
P1 O7 Mo1 125.5(4) 5_676 . ?
Mo2 O7 Mo1 91.8(2) . . ?
Mo1 O8 Mo2 118.3(3) . . ?
Mo1 O9 Cu1 129.4(3) . 5_676 ?
P2 O11 Mo1 134.5(4) 4_576 . ?
P2 O12 Mo1 129.6(4) . . ?
C1 N1 C5 120.2(9) . . ?
C1 N1 Cu1 126.1(7) . . ?
C5 N1 Cu1 113.6(7) . . ?
C10 N2 C6 119.0(9) . . ?
C10 N2 Cu1 127.1(7) . . ?
C6 N2 Cu1 113.8(7) . . ?
N1 C1 C2 121.8(9) . . ?
C3 C2 C1 119.4(11) . . ?
C2 C3 C4 118.5(10) . . ?
C5 C4 C3 118.9(10) . . ?
N1 C5 C4 121.2(10) . . ?
N1 C5 C6 115.1(9) . . ?
C4 C5 C6 123.7(10) . . ?
N2 C6 C7 121.3(10) . . ?
N2 C6 C5 114.8(9) . . ?
C7 C6 C5 123.9(10) . . ?
C8 C7 C6 118.3(10) . . ?
C9 C8 C7 119.5(10) . . ?
C8 C9 C10 119.1(10) . . ?
N2 C10 C9 122.6(10) . . ?
P1 C11 P2 111.9(6) . 8_655 ?

loop_
_geom_bond_atom_site_label_1
_geom_bond_atom_site_label_2
_geom_bond_distance
_geom_bond_site_symmetry_2
_geom_bond_publ_flag
Mo1 O10 1.674(7) . ?
Mo1 O9 1.721(7) . ?
Mo1 O8 1.900(7) . ?
Mo1 O11 2.034(7) . ?
Mo1 O12 2.169(7) . ?
Mo1 O7 2.318(7) . ?
Mo2 O5 1.691(7) . ?
Mo2 O4 1.691(7) . ?
Mo2 O8 1.936(7) . ?
Mo2 O3 1.976(7) . ?
Mo2 O7 2.268(7) . ?
Mo2 O6 2.322(7) . ?
Cu1 O1 1.933(7) . ?
Cu1 O2 1.973(7) . ?
Cu1 N1 1.993(8) . ?
Cu1 N2 1.995(8) . ?
Cu1 O9 2.393(7) 5_676 ?
P1 O3 1.525(7) . ?
P1 O2 1.528(7) . ?
P1 O7 1.551(7) 5_676 ?
P1 C11 1.775(10) . ?
P2 O1 1.513(7) 8_665 ?
P2 O12 1.537(7) . ?
P2 O11 1.556(7) 4_476 ?
P2 C11 1.816(10) 8_665 ?
O1 P2 1.513(7) 8_655 ?
O7 P1 1.551(7) 5_676 ?
O9 Cu1 2.393(7) 5_676 ?
O11 P2 1.556(7) 4_576 ?
N1 C1 1.331(13) . ?
N1 C5 1.363(13) . ?
N2 C10 1.300(12) . ?
N2 C6 1.361(13) . ?
C1 C2 1.387(14) . ?
C2 C3 1.384(14) . ?
C3 C4 1.420(16) . ?
C4 C5 1.376(14) . ?
C5 C6 1.485(14) . ?
C6 C7 1.395(14) . ?
C7 C8 1.379(15) . ?
C8 C9 1.362(15) . ?
C9 C10 1.392(14) . ?
C11 P2 1.816(10) 8_655 ?
